data_1550490
loop_
_publ_author_name
'li, qiuxia'
'Shi, Chao'
'Huang, Manli'
'Wei, Xing'
'Yan, Hong'
'Yang, Chuluo'
'Yuan, Aihua'

_publ_section_title
;
 B- and N-embedded color-tunable phosphorescent iridium complexes and
 B&#x2212;N lewis adducts with intriguing structural and optical changes
;
_journal_name_full 'Chemical Science'
_journal_paper_doi 10.1039/C8SC04252G
_journal_year 2019
_chemical_formula_sum 'C52 H40 Cl3 Ir N2 O6'
_chemical_formula_weight 1087.43
_space_group_crystal_system monoclinic
_space_group_IT_number 14
_space_group_name_Hall '-P 2yn'
_space_group_name_H-M_alt 'P 1 21/n 1'
_symmetry_space_group_name_Hall '-P 2yn'
_symmetry_space_group_name_H-M 'P 1 21/n 1'
_atom_sites_solution_hydrogens geom
_audit_creation_method SHELXL-2016/6
_audit_update_record
;
2018-03-25 deposited with the CCDC.
2019-01-18 downloaded from the CCDC.
;
_cell_angle_alpha 90
_cell_angle_beta 95.5200(10)
_cell_angle_gamma 90
_cell_formula_units_Z 4
_cell_length_a 10.3303(7)
_cell_length_b 31.873(2)
_cell_length_c 13.6751(9)
_cell_measurement_reflns_used 9845
_cell_measurement_temperature 296(2)
_cell_measurement_theta_max 29.87
_cell_measurement_theta_min 2.36
_cell_volume 4481.8(5)
_computing_structure_refinement 'SHELXL-2016/6 (Sheldrick, 2016)'
_computing_structure_solution 'SHELXT 2014/4 (Sheldrick, 2014)'
_diffrn_ambient_temperature 296(2)
_diffrn_measured_fraction_theta_full 0.996
_diffrn_measured_fraction_theta_max 0.996
_diffrn_measurement_device_type 'Bruker APEX-II CCD'
_diffrn_measurement_method '\f and \w scans'
_diffrn_radiation_type MoK\a
_diffrn_radiation_wavelength 0.71073
_diffrn_reflns_av_R_equivalents 0.0313
_diffrn_reflns_av_unetI/netI 0.0272
_diffrn_reflns_Laue_measured_fraction_full 0.996
_diffrn_reflns_Laue_measured_fraction_max 0.996
_diffrn_reflns_limit_h_max 12
_diffrn_reflns_limit_h_min -11
_diffrn_reflns_limit_k_max 37
_diffrn_reflns_limit_k_min -37
_diffrn_reflns_limit_l_max 16
_diffrn_reflns_limit_l_min -16
_diffrn_reflns_number 32297
_diffrn_reflns_point_group_measured_fraction_full 0.996
_diffrn_reflns_point_group_measured_fraction_max 0.996
_diffrn_reflns_theta_full 24.998
_diffrn_reflns_theta_max 24.998
_diffrn_reflns_theta_min 1.627
_exptl_absorpt_coefficient_mu 3.212
_exptl_crystal_colour yellow
_exptl_crystal_density_diffrn 1.612
_exptl_crystal_description block
_exptl_crystal_F_000 2168.0
_exptl_crystal_size_max 0.230
_exptl_crystal_size_mid 0.220
_exptl_crystal_size_min 0.190
_refine_diff_density_max 0.880
_refine_diff_density_min -0.818
_refine_diff_density_rms 0.083
_refine_ls_extinction_method none
_refine_ls_goodness_of_fit_ref 1.072
_refine_ls_hydrogen_treatment constr
_refine_ls_matrix_type full
_refine_ls_number_parameters 579
_refine_ls_number_reflns 7867
_refine_ls_number_restraints 0
_refine_ls_restrained_S_all 1.072
_refine_ls_R_factor_all 0.0273
_refine_ls_R_factor_gt 0.0234
_refine_ls_shift/su_max 0.003
_refine_ls_shift/su_mean 0.000
_refine_ls_structure_factor_coef Fsqd
_refine_ls_weighting_details 'w=1/[\s^2^(Fo^2^)+(0.0064P)^2^+10.5872P] where P=(Fo^2^+2Fc^2^)/3'
_refine_ls_weighting_scheme calc
_refine_ls_wR_factor_gt 0.0501
_refine_ls_wR_factor_ref 0.0536
_reflns_Friedel_coverage 0.000
_reflns_number_gt 7208
_reflns_number_total 7867
_reflns_threshold_expression 'I > 2\s(I)'
_cod_data_source_file c8sc04252g2.cif
_cod_data_source_block Ir-OO
_cod_database_code 1550490
_shelx_shelxl_version_number 2016/6
_shelx_space_group_comment
;
The symmetry employed for this shelxl refinement is uniquely defined
by the following loop, which should always be used as a source of
symmetry information in preference to the above space-group names.
They are only intended as comments.
;
_shelx_estimated_absorpt_t_min 0.042
_shelx_estimated_absorpt_t_max 0.053

loop_
_space_group_symop_operation_xyz
'x, y, z'
'-x+1/2, y+1/2, -z+1/2'
'-x, -y, -z'
'x-1/2, -y-1/2, z-1/2'

loop_
_atom_site_label
_atom_site_type_symbol
_atom_site_fract_x
_atom_site_fract_y
_atom_site_fract_z
_atom_site_U_iso_or_equiv
_atom_site_adp_type
_atom_site_occupancy
_atom_site_site_symmetry_order
_atom_site_calc_flag
_atom_site_refinement_flags_posn
_atom_site_refinement_flags_adp
Ir01 Ir 0.19948(2) 0.25503(2) 0.29579(2) 0.01422(4) Uani 1 1 d . .
Cl1 Cl 0.67283(11) 0.53216(3) 0.21035(7) 0.0418(2) Uani 1 1 d . .
Cl2 Cl 0.93797(11) 0.50444(4) 0.21659(9) 0.0541(3) Uani 1 1 d . .
Cl3 Cl 0.74855(15) 0.45504(3) 0.30723(9) 0.0605(3) Uani 1 1 d . .
O005 O 0.0228(2) 0.32606(6) 0.41033(15) 0.0196(5) Uani 1 1 d . .
O006 O 0.0582(2) 0.20565(7) 0.27837(16) 0.0224(5) Uani 1 1 d . .
O007 O 0.3471(2) 0.20843(7) 0.32151(17) 0.0240(5) Uani 1 1 d . .
O008 O 0.3738(2) 0.32173(7) 0.16584(15) 0.0213(5) Uani 1 1 d . .
N1 N 0.2020(3) 0.25129(8) 0.14719(19) 0.0178(6) Uani 1 1 d . .
O00A O -0.2718(2) 0.36237(7) 0.13294(18) 0.0238(5) Uani 1 1 d . .
N2B N 0.1962(2) 0.25735(8) 0.44409(19) 0.0165(5) Uani 1 1 d . .
O00C O 0.6502(2) 0.37588(8) 0.43364(18) 0.0283(6) Uani 1 1 d . .
C1D C 0.3689(3) 0.30484(9) 0.4301(2) 0.0157(6) Uani 1 1 d . .
C2E C 0.0219(3) 0.29684(9) 0.1514(2) 0.0164(7) Uani 1 1 d . .
C00F C 0.0857(4) 0.16675(10) 0.2822(2) 0.0241(8) Uani 1 1 d . .
C00G C -0.0842(3) 0.31927(10) 0.1088(2) 0.0183(7) Uani 1 1 d . .
H00G H -0.106780 0.318498 0.041325 0.022 Uiso 1 1 calc R U
C00H C 0.3129(3) 0.35579(10) 0.1206(2) 0.0201(7) Uani 1 1 d . .
C00I C 0.3342(3) 0.29933(9) 0.3282(2) 0.0160(7) Uani 1 1 d . .
C00J C 0.0643(3) 0.36398(10) 0.4489(2) 0.0202(7) Uani 1 1 d . .
C00K C 0.2880(3) 0.22874(10) 0.1018(2) 0.0233(7) Uani 1 1 d . .
H00K H 0.355703 0.215550 0.139669 0.028 Uiso 1 1 calc R U
C00L C 0.1044(3) 0.27140(10) 0.0927(2) 0.0176(7) Uani 1 1 d . .
C00M C 0.2907(3) 0.28088(10) 0.4943(2) 0.0172(7) Uani 1 1 d . .
C00N C 0.1214(3) 0.23566(11) 0.5958(2) 0.0249(8) Uani 1 1 d . .
H00N H 0.062017 0.220615 0.628936 0.030 Uiso 1 1 calc R U
C00O C 0.4700(3) 0.33114(10) 0.4668(2) 0.0212(7) Uani 1 1 d . .
H00O H 0.490265 0.333972 0.534208 0.025 Uiso 1 1 calc R U
C00P C 0.5067(3) 0.34967(10) 0.3021(2) 0.0206(7) Uani 1 1 d . .
H00P H 0.552622 0.364741 0.258527 0.025 Uiso 1 1 calc R U
C00Q C 0.2084(4) 0.14883(11) 0.2956(3) 0.0292(8) Uani 1 1 d . .
H00Q H 0.211094 0.119698 0.292766 0.035 Uiso 1 1 calc R U
C00R C -0.1201(3) 0.34516(9) 0.2686(2) 0.0177(7) Uani 1 1 d . .
H00R H -0.168281 0.361317 0.308626 0.021 Uiso 1 1 calc R U
C00S C -0.0124(3) 0.32324(9) 0.3082(2) 0.0170(7) Uani 1 1 d . .
C00T C 0.0881(4) 0.36505(11) 0.5505(3) 0.0267(8) Uani 1 1 d . .
H00T H 0.074616 0.341241 0.587497 0.032 Uiso 1 1 calc R U
C00U C 0.0597(3) 0.29643(9) 0.2538(2) 0.0148(6) Uani 1 1 d . .
C00V C -0.2697(3) 0.39557(10) 0.0698(2) 0.0201(7) Uani 1 1 d . .
C00W C 0.4046(3) 0.32370(10) 0.2672(2) 0.0181(7) Uani 1 1 d . .
C00X C 0.3044(3) 0.28108(10) 0.5960(2) 0.0224(7) Uani 1 1 d . .
H00X H 0.370692 0.296553 0.629755 0.027 Uiso 1 1 calc R U
C00Y C 0.3284(4) 0.16902(11) 0.3128(2) 0.0251(8) Uani 1 1 d . .
C00Z C 0.1133(3) 0.23581(10) 0.4949(3) 0.0227(7) Uani 1 1 d . .
H00Z H 0.047650 0.220334 0.460426 0.027 Uiso 1 1 calc R U
C010 C 0.2998(3) 0.35542(11) 0.0194(3) 0.0263(8) Uani 1 1 d . .
H010 H 0.330356 0.332745 -0.014516 0.032 Uiso 1 1 calc R U
C011 C 0.5393(3) 0.35287(10) 0.4023(2) 0.0207(7) Uani 1 1 d . .
C012 C -0.1553(3) 0.34284(10) 0.1699(2) 0.0196(7) Uani 1 1 d . .
C013 C 0.2799(3) 0.22436(11) 0.0018(3) 0.0282(8) Uani 1 1 d . .
H013 H 0.341611 0.208793 -0.027730 0.034 Uiso 1 1 calc R U
C014 C 0.2198(4) 0.25840(11) 0.6470(3) 0.0280(8) Uani 1 1 d . .
H014 H 0.228741 0.258342 0.715303 0.034 Uiso 1 1 calc R U
C015 C 0.6411(3) 0.40677(10) 0.5045(2) 0.0232(7) Uani 1 1 d . .
C016 C 0.0845(4) 0.39940(11) 0.3944(3) 0.0294(8) Uani 1 1 d . .
H016 H 0.068820 0.398740 0.326252 0.035 Uiso 1 1 calc R U
C017 C 0.1780(3) 0.24361(11) -0.0545(3) 0.0266(8) Uani 1 1 d . .
H017 H 0.168777 0.240362 -0.122396 0.032 Uiso 1 1 calc R U
C018 C -0.1586(4) 0.41276(10) 0.0386(2) 0.0247(8) Uani 1 1 d . .
H018 H -0.077170 0.401892 0.059727 0.030 Uiso 1 1 calc R U
C019 C 0.2651(4) 0.38890(11) 0.1721(3) 0.0287(8) Uani 1 1 d . .
H019 H 0.272775 0.388924 0.240417 0.034 Uiso 1 1 calc R U
C01A C 0.0909(3) 0.26751(10) -0.0090(2) 0.0225(7) Uani 1 1 d . .
H01A H 0.023114 0.281045 -0.046061 0.027 Uiso 1 1 calc R U
C01B C 0.2408(4) 0.38911(12) -0.0318(3) 0.0343(9) Uani 1 1 d . .
H01B H 0.232235 0.389091 -0.100115 0.041 Uiso 1 1 calc R U
C01C C -0.0297(4) 0.13740(11) 0.2709(3) 0.0337(9) Uani 1 1 d . .
H01C H -0.108652 0.153454 0.267129 0.050 Uiso 1 1 calc R U
H01D H -0.026620 0.118890 0.326450 0.050 Uiso 1 1 calc R U
H01E H -0.027118 0.121221 0.211906 0.050 Uiso 1 1 calc R U
C01D C 0.2056(4) 0.42200(13) 0.1195(3) 0.0396(10) Uani 1 1 d . .
H01F H 0.172323 0.444284 0.153122 0.048 Uiso 1 1 calc R U
C01E C -0.3914(4) 0.41248(11) 0.0410(3) 0.0296(8) Uani 1 1 d . .
H01G H -0.465749 0.401038 0.063599 0.036 Uiso 1 1 calc R U
C01F C 0.1319(4) 0.40155(13) 0.5962(3) 0.0375(10) Uani 1 1 d . .
H01H H 0.148681 0.402055 0.664199 0.045 Uiso 1 1 calc R U
C01G C 0.4504(4) 0.14305(12) 0.3218(3) 0.0368(10) Uani 1 1 d . .
H01I H 0.507542 0.152689 0.275142 0.055 Uiso 1 1 calc R U
H01J H 0.428676 0.114162 0.308927 0.055 Uiso 1 1 calc R U
H01K H 0.493020 0.145714 0.387039 0.055 Uiso 1 1 calc R U
C01H C 0.7561(4) 0.41754(12) 0.5589(3) 0.0363(9) Uani 1 1 d . .
H01L H 0.832535 0.403117 0.550517 0.044 Uiso 1 1 calc R U
C01I C -0.4002(4) 0.44665(12) -0.0220(3) 0.0396(10) Uani 1 1 d . .
H01M H -0.481350 0.458024 -0.041941 0.048 Uiso 1 1 calc R U
C01J C 0.5276(4) 0.42761(12) 0.5178(3) 0.0322(9) Uani 1 1 d . .
H01N H 0.450358 0.420166 0.481275 0.039 Uiso 1 1 calc R U
C01K C -0.2915(5) 0.46388(12) -0.0552(3) 0.0421(11) Uani 1 1 d . .
H01O H -0.298538 0.486819 -0.097430 0.050 Uiso 1 1 calc R U
C01L C -0.1714(4) 0.44702(12) -0.0257(3) 0.0361(9) Uani 1 1 d . .
H01P H -0.097476 0.458566 -0.048799 0.043 Uiso 1 1 calc R U
C01M C 0.5292(5) 0.45997(12) 0.5862(3) 0.0428(11) Uani 1 1 d . .
H01Q H 0.453150 0.474393 0.595577 0.051 Uiso 1 1 calc R U
C01N C 0.1950(4) 0.42247(13) 0.0186(3) 0.0413(10) Uani 1 1 d . .
H01R H 0.156914 0.445269 -0.015475 0.050 Uiso 1 1 calc R U
C01O C 0.7561(5) 0.44949(15) 0.6247(3) 0.0535(13) Uani 1 1 d . .
H01S H 0.833647 0.457280 0.660216 0.064 Uiso 1 1 calc R U
C01P C 0.7743(4) 0.48833(11) 0.2103(3) 0.0313(9) Uani 1 1 d . .
H01T H 0.753596 0.473048 0.148645 0.038 Uiso 1 1 calc R U
C01Q C 0.1282(5) 0.43587(13) 0.4414(3) 0.0433(11) Uani 1 1 d . .
H01U H 0.142225 0.459753 0.404794 0.052 Uiso 1 1 calc R U
C01R C 0.1512(5) 0.43695(13) 0.5437(3) 0.0456(11) Uani 1 1 d . .
H01V H 0.179338 0.461539 0.575616 0.055 Uiso 1 1 calc R U
C01S C 0.6437(5) 0.47046(14) 0.6398(4) 0.0542(13) Uani 1 1 d . .
H01W H 0.645176 0.491768 0.686378 0.065 Uiso 1 1 calc R U

loop_
_atom_site_aniso_label
_atom_site_aniso_U_11
_atom_site_aniso_U_22
_atom_site_aniso_U_33
_atom_site_aniso_U_23
_atom_site_aniso_U_13
_atom_site_aniso_U_12
Ir01 0.01232(7) 0.01531(7) 0.01483(7) -0.00115(5) 0.00026(4) 0.00041(5)
Cl1 0.0478(6) 0.0394(5) 0.0374(6) 0.0050(4) -0.0005(5) 0.0146(5)
Cl2 0.0343(6) 0.0748(8) 0.0530(7) -0.0108(6) 0.0026(5) -0.0054(5)
Cl3 0.0931(10) 0.0330(6) 0.0582(8) 0.0189(5) 0.0214(7) 0.0084(6)
O005 0.0265(13) 0.0185(11) 0.0140(11) -0.0013(9) 0.0027(10) 0.0006(9)
O006 0.0221(13) 0.0222(12) 0.0221(13) -0.0010(9) -0.0026(10) -0.0021(10)
O007 0.0205(13) 0.0237(13) 0.0270(13) -0.0005(10) -0.0025(10) 0.0057(10)
O008 0.0286(14) 0.0228(12) 0.0133(12) 0.0002(9) 0.0057(10) -0.0005(10)
N1 0.0149(14) 0.0175(13) 0.0209(14) -0.0031(11) 0.0015(11) -0.0013(11)
O00A 0.0149(12) 0.0234(12) 0.0334(14) 0.0103(10) 0.0027(10) 0.0036(9)
N2B 0.0133(13) 0.0178(13) 0.0187(14) 0.0033(11) 0.0023(11) 0.0014(11)
O00C 0.0186(13) 0.0372(14) 0.0297(14) -0.0126(11) 0.0054(11) -0.0092(11)
C1D 0.0117(16) 0.0191(16) 0.0162(16) -0.0016(12) 0.0012(12) 0.0027(12)
C2E 0.0115(16) 0.0172(16) 0.0205(17) 0.0010(12) 0.0010(13) -0.0034(12)
C00F 0.032(2) 0.0214(18) 0.0175(17) 0.0010(13) -0.0025(15) -0.0049(15)
C00G 0.0180(17) 0.0231(17) 0.0139(16) 0.0008(13) 0.0014(13) -0.0025(13)
C00H 0.0161(17) 0.0220(17) 0.0225(18) 0.0040(13) 0.0032(14) -0.0072(13)
C00I 0.0123(16) 0.0169(15) 0.0189(17) 0.0002(12) 0.0018(13) 0.0045(12)
C00J 0.0144(17) 0.0249(17) 0.0217(18) -0.0027(13) 0.0035(14) 0.0029(13)
C00K 0.0236(19) 0.0228(17) 0.0239(19) -0.0045(14) 0.0046(15) 0.0022(14)
C00L 0.0165(17) 0.0212(16) 0.0153(16) -0.0015(12) 0.0020(13) -0.0049(13)
C00M 0.0138(17) 0.0199(16) 0.0180(17) -0.0008(12) 0.0014(13) 0.0039(13)
C00N 0.0234(19) 0.0299(19) 0.0226(19) 0.0111(14) 0.0087(15) 0.0043(15)
C00O 0.0166(17) 0.0268(18) 0.0194(18) -0.0030(13) -0.0013(14) 0.0014(14)
C00P 0.0170(17) 0.0225(17) 0.0236(18) 0.0001(13) 0.0081(14) -0.0015(13)
C00Q 0.033(2) 0.0201(17) 0.034(2) 0.0000(15) -0.0002(16) 0.0040(16)
C00R 0.0197(18) 0.0157(15) 0.0188(17) 0.0004(12) 0.0079(14) -0.0005(13)
C00S 0.0173(17) 0.0188(16) 0.0155(16) 0.0010(12) 0.0050(13) -0.0019(13)
C00T 0.030(2) 0.0292(19) 0.0212(19) -0.0006(14) 0.0020(15) 0.0027(15)
C00U 0.0147(16) 0.0141(15) 0.0159(16) 0.0008(12) 0.0027(13) -0.0035(12)
C00V 0.0253(19) 0.0176(16) 0.0162(17) -0.0008(12) -0.0038(14) 0.0004(13)
C00W 0.0200(18) 0.0189(16) 0.0161(17) -0.0025(12) 0.0052(13) 0.0019(13)
C00X 0.0218(18) 0.0277(18) 0.0169(17) 0.0018(13) -0.0020(14) 0.0030(14)
C00Y 0.031(2) 0.0253(19) 0.0191(18) -0.0003(14) 0.0012(15) 0.0078(15)
C00Z 0.0145(17) 0.0253(18) 0.0284(19) 0.0048(14) 0.0020(14) 0.0022(13)
C010 0.0231(19) 0.0299(19) 0.026(2) 0.0036(15) 0.0005(15) -0.0119(15)
C011 0.0138(17) 0.0246(17) 0.0236(18) -0.0051(14) 0.0018(14) -0.0021(13)
C012 0.0121(16) 0.0170(16) 0.0294(19) 0.0047(13) 0.0002(14) -0.0009(13)
C013 0.0215(19) 0.0310(19) 0.034(2) -0.0130(16) 0.0120(16) -0.0021(15)
C014 0.030(2) 0.035(2) 0.0192(18) 0.0064(15) 0.0052(15) 0.0065(16)
C015 0.0256(19) 0.0217(17) 0.0225(18) 0.0004(13) 0.0028(15) -0.0088(14)
C016 0.035(2) 0.0291(19) 0.024(2) -0.0009(15) 0.0013(16) -0.0070(16)
C017 0.028(2) 0.036(2) 0.0172(17) -0.0067(14) 0.0085(14) -0.0084(16)
C018 0.027(2) 0.0227(18) 0.0254(19) -0.0023(14) 0.0051(15) -0.0008(14)
C019 0.026(2) 0.0300(19) 0.031(2) 0.0036(15) 0.0078(16) 0.0003(15)
C01A 0.0198(18) 0.0253(18) 0.0221(18) -0.0036(14) 0.0000(14) -0.0044(14)
C01B 0.030(2) 0.043(2) 0.028(2) 0.0124(17) -0.0022(17) -0.0130(18)
C01C 0.042(2) 0.027(2) 0.031(2) 0.0013(15) -0.0031(18) -0.0121(17)
C01D 0.039(2) 0.034(2) 0.047(3) 0.0060(18) 0.008(2) 0.0071(18)
C01E 0.026(2) 0.0252(19) 0.036(2) 0.0030(15) -0.0070(16) -0.0009(15)
C01F 0.042(2) 0.043(2) 0.025(2) -0.0100(17) -0.0064(18) 0.0004(19)
C01G 0.035(2) 0.028(2) 0.047(3) 0.0001(17) 0.0053(19) 0.0142(17)
C01H 0.035(2) 0.034(2) 0.037(2) -0.0006(17) -0.0106(18) -0.0070(17)
C01I 0.042(3) 0.029(2) 0.044(3) 0.0055(17) -0.016(2) 0.0034(18)
C01J 0.028(2) 0.033(2) 0.036(2) -0.0033(16) 0.0060(17) -0.0052(16)
C01K 0.065(3) 0.029(2) 0.030(2) 0.0127(17) -0.005(2) -0.001(2)
C01L 0.048(3) 0.029(2) 0.032(2) 0.0018(16) 0.0102(19) -0.0083(18)
C01M 0.055(3) 0.031(2) 0.046(3) -0.0059(18) 0.020(2) -0.0042(19)
C01N 0.033(2) 0.038(2) 0.051(3) 0.023(2) -0.003(2) 0.0002(18)
C01O 0.062(3) 0.050(3) 0.045(3) -0.007(2) -0.018(2) -0.020(2)
C01P 0.042(2) 0.0245(18) 0.027(2) -0.0028(15) 0.0044(17) 0.0007(16)
C01Q 0.056(3) 0.030(2) 0.042(3) 0.0009(18) -0.002(2) -0.016(2)
C01R 0.052(3) 0.037(2) 0.046(3) -0.0142(19) -0.008(2) -0.013(2)
C01S 0.078(4) 0.034(2) 0.052(3) -0.018(2) 0.008(3) -0.016(2)

loop_
_atom_type_symbol
_atom_type_description
_atom_type_scat_dispersion_real
_atom_type_scat_dispersion_imag
_atom_type_scat_source
C C 0.0033 0.0016 'International Tables Vol C Tables 4.2.6.8 and 6.1.1.4'
H H 0.0000 0.0000 'International Tables Vol C Tables 4.2.6.8 and 6.1.1.4'
N N 0.0061 0.0033 'International Tables Vol C Tables 4.2.6.8 and 6.1.1.4'
O O 0.0106 0.0060 'International Tables Vol C Tables 4.2.6.8 and 6.1.1.4'
Ir Ir -1.4442 7.9887 'International Tables Vol C Tables 4.2.6.8 and 6.1.1.4'
Cl Cl 0.1484 0.1585 'International Tables Vol C Tables 4.2.6.8 and 6.1.1.4'

loop_
_geom_angle_atom_site_label_1
_geom_angle_atom_site_label_2
_geom_angle_atom_site_label_3
_geom_angle
C00U Ir01 C00I 93.75(12)
C00U Ir01 N2B 100.47(11)
C00I Ir01 N2B 80.29(11)
C00U Ir01 N1 80.23(11)
C00I Ir01 N1 100.75(11)
N2B Ir01 N1 178.72(10)
C00U Ir01 O007 172.71(11)
C00I Ir01 O007 89.08(11)
N2B Ir01 O007 86.63(9)
N1 Ir01 O007 92.64(10)
C00U Ir01 O006 89.28(10)
C00I Ir01 O006 173.49(11)
N2B Ir01 O006 93.50(9)
N1 Ir01 O006 85.43(9)
O007 Ir01 O006 88.61(9)
C00J O005 C00S 118.6(2)
C00F O006 Ir01 124.3(2)
C00Y O007 Ir01 124.8(2)
C00H O008 C00W 117.6(2)
C00K N1 C00L 119.3(3)
C00K N1 Ir01 124.5(2)
C00L N1 Ir01 116.1(2)
C00V O00A C012 120.3(3)
C00Z N2B C00M 118.8(3)
C00Z N2B Ir01 124.8(2)
C00M N2B Ir01 116.3(2)
C015 O00C C011 118.6(3)
C00O C1D C00I 122.6(3)
C00O C1D C00M 122.3(3)
C00I C1D C00M 115.0(3)
C00G C2E C00U 123.4(3)
C00G C2E C00L 122.1(3)
C00U C2E C00L 114.5(3)
O006 C00F C00Q 127.2(3)
O006 C00F C01C 115.3(3)
C00Q C00F C01C 117.4(3)
C012 C00G C2E 118.0(3)
C012 C00G H00G 121.0
C2E C00G H00G 121.0
O008 C00H C010 116.2(3)
O008 C00H C019 123.0(3)
C010 C00H C019 120.8(3)
C00W C00I C1D 115.0(3)
C00W C00I Ir01 130.7(2)
C1D C00I Ir01 114.2(2)
O005 C00J C016 124.8(3)
O005 C00J C00T 115.2(3)
C016 C00J C00T 120.0(3)
N1 C00K C013 122.6(3)
N1 C00K H00K 118.7
C013 C00K H00K 118.7
N1 C00L C01A 120.4(3)
N1 C00L C2E 113.6(3)
C01A C00L C2E 126.0(3)
N2B C00M C00X 120.5(3)
N2B C00M C1D 113.3(3)
C00X C00M C1D 126.3(3)
C00Z C00N C014 118.5(3)
C00Z C00N H00N 120.8
C014 C00N H00N 120.8
C011 C00O C1D 119.4(3)
C011 C00O H00O 120.3
C1D C00O H00O 120.3
C011 C00P C00W 119.3(3)
C011 C00P H00P 120.4
C00W C00P H00P 120.4
C00F C00Q C00Y 128.2(3)
C00F C00Q H00Q 115.9
C00Y C00Q H00Q 115.9
C012 C00R C00S 119.3(3)
C012 C00R H00R 120.4
C00S C00R H00R 120.4
C00R C00S C00U 123.5(3)
C00R C00S O005 118.6(3)
C00U C00S O005 117.8(3)
C01F C00T C00J 119.6(3)
C01F C00T H00T 120.2
C00J C00T H00T 120.2
C00S C00U C2E 114.3(3)
C00S C00U Ir01 131.2(2)
C2E C00U Ir01 114.4(2)
O00A C00V C018 124.6(3)
O00A C00V C01E 114.2(3)
C018 C00V C01E 121.1(3)
C00P C00W O008 117.5(3)
C00P C00W C00I 123.3(3)
O008 C00W C00I 119.2(3)
C014 C00X C00M 119.9(3)
C014 C00X H00X 120.0
C00M C00X H00X 120.0
O007 C00Y C00Q 126.5(3)
O007 C00Y C01G 114.6(3)
C00Q C00Y C01G 118.9(3)
N2B C00Z C00N 122.8(3)
N2B C00Z H00Z 118.6
C00N C00Z H00Z 118.6
C00H C010 C01B 119.7(4)
C00H C010 H010 120.2
C01B C010 H010 120.2
C00O C011 C00P 120.4(3)
C00O C011 O00C 122.1(3)
C00P C011 O00C 117.3(3)
C00R C012 C00G 121.3(3)
C00R C012 O00A 117.9(3)
C00G C012 O00A 120.6(3)
C00K C013 C017 118.7(3)
C00K C013 H013 120.7
C017 C013 H013 120.7
C00X C014 C00N 119.4(3)
C00X C014 H014 120.3
C00N C014 H014 120.3
C01J C015 C01H 120.6(3)
C01J C015 O00C 123.3(3)
C01H C015 O00C 116.0(3)
C00J C016 C01Q 119.7(4)
C00J C016 H016 120.2
C01Q C016 H016 120.2
C01A C017 C013 119.3(3)
C01A C017 H017 120.3
C013 C017 H017 120.3
C00V C018 C01L 118.3(3)
C00V C018 H018 120.8
C01L C018 H018 120.8
C00H C019 C01D 118.5(4)
C00H C019 H019 120.7
C01D C019 H019 120.7
C017 C01A C00L 119.7(3)
C017 C01A H01A 120.1
C00L C01A H01A 120.1
C01N C01B C010 120.0(4)
C01N C01B H01B 120.0
C010 C01B H01B 120.0
C00F C01C H01C 109.5
C00F C01C H01D 109.5
H01C C01C H01D 109.5
C00F C01C H01E 109.5
H01C C01C H01E 109.5
H01D C01C H01E 109.5
C01N C01D C019 121.2(4)
C01N C01D H01F 119.4
C019 C01D H01F 119.4
C01I C01E C00V 119.0(4)
C01I C01E H01G 120.5
C00V C01E H01G 120.5
C01R C01F C00T 121.3(4)
C01R C01F H01H 119.3
C00T C01F H01H 119.3
C00Y C01G H01I 109.5
C00Y C01G H01J 109.5
H01I C01G H01J 109.5
C00Y C01G H01K 109.5
H01I C01G H01K 109.5
H01J C01G H01K 109.5
C01O C01H C015 119.1(4)
C01O C01H H01L 120.4
C015 C01H H01L 120.4
C01K C01I C01E 121.0(4)
C01K C01I H01M 119.5
C01E C01I H01M 119.5
C015 C01J C01M 119.4(4)
C015 C01J H01N 120.3
C01M C01J H01N 120.3
C01I C01K C01L 119.4(4)
C01I C01K H01O 120.3
C01L C01K H01O 120.3
C01K C01L C018 121.1(4)
C01K C01L H01P 119.5
C018 C01L H01P 119.5
C01S C01M C01J 119.6(4)
C01S C01M H01Q 120.2
C01J C01M H01Q 120.2
C01D C01N C01B 119.8(4)
C01D C01N H01R 120.1
C01B C01N H01R 120.1
C01H C01O C01S 121.3(4)
C01H C01O H01S 119.4
C01S C01O H01S 119.4
Cl3 C01P Cl1 110.6(2)
Cl3 C01P Cl2 111.0(2)
Cl1 C01P Cl2 109.9(2)
Cl3 C01P H01T 108.4
Cl1 C01P H01T 108.4
Cl2 C01P H01T 108.4
C016 C01Q C01R 120.2(4)
C016 C01Q H01U 119.9
C01R C01Q H01U 119.9
C01F C01R C01Q 119.2(4)
C01F C01R H01V 120.4
C01Q C01R H01V 120.4
C01M C01S C01O 119.9(4)
C01M C01S H01W 120.0
C01O C01S H01W 120.0

loop_
_geom_bond_atom_site_label_1
_geom_bond_atom_site_label_2
_geom_bond_distance
Ir01 C00U 1.999(3)
Ir01 C00I 2.002(3)
Ir01 N2B 2.033(3)
Ir01 N1 2.038(3)
Ir01 O007 2.133(2)
Ir01 O006 2.144(2)
Cl1 C01P 1.747(4)
Cl2 C01P 1.761(4)
Cl3 C01P 1.738(4)
O005 C00J 1.371(4)
O005 C00S 1.411(4)
O006 C00F 1.272(4)
O007 C00Y 1.275(4)
O008 C00H 1.372(4)
O008 C00W 1.393(4)
N1 C00K 1.340(4)
N1 C00L 1.357(4)
O00A C00V 1.367(4)
O00A C012 1.405(4)
N2B C00Z 1.342(4)
N2B C00M 1.363(4)
O00C C015 1.391(4)
O00C C011 1.392(4)
C1D C00O 1.394(5)
C1D C00I 1.416(4)
C1D C00M 1.464(4)
C2E C00G 1.388(4)
C2E C00U 1.418(4)
C2E C00L 1.469(4)
C00F C00Q 1.386(5)
C00F C01C 1.511(5)
C00G C012 1.386(5)
C00G H00G 0.9300
C00H C010 1.378(5)
C00H C019 1.385(5)
C00I C00W 1.395(4)
C00J C016 1.380(5)
C00J C00T 1.387(5)
C00K C013 1.369(5)
C00K H00K 0.9300
C00L C01A 1.389(5)
C00M C00X 1.384(5)
C00N C00Z 1.374(5)
C00N C014 1.382(5)
C00N H00N 0.9300
C00O C011 1.375(5)
C00O H00O 0.9300
C00P C011 1.384(5)
C00P C00W 1.388(5)
C00P H00P 0.9300
C00Q C00Y 1.397(5)
C00Q H00Q 0.9300
C00R C012 1.366(5)
C00R C00S 1.380(5)
C00R H00R 0.9300
C00S C00U 1.396(4)
C00T C01F 1.376(5)
C00T H00T 0.9300
C00V C018 1.376(5)
C00V C01E 1.389(5)
C00X C014 1.375(5)
C00X H00X 0.9300
C00Y C01G 1.504(5)
C00Z H00Z 0.9300
C010 C01B 1.390(5)
C010 H010 0.9300
C013 C017 1.386(5)
C013 H013 0.9300
C014 H014 0.9300
C015 C01J 1.375(5)
C015 C01H 1.383(5)
C016 C01Q 1.383(5)
C016 H016 0.9300
C017 C01A 1.374(5)
C017 H017 0.9300
C018 C01L 1.400(5)
C018 H018 0.9300
C019 C01D 1.387(5)
C019 H019 0.9300
C01A H01A 0.9300
C01B C01N 1.376(6)
C01B H01B 0.9300
C01C H01C 0.9600
C01C H01D 0.9600
C01C H01E 0.9600
C01D C01N 1.373(6)
C01D H01F 0.9300
C01E C01I 1.386(5)
C01E H01G 0.9300
C01F C01R 1.362(6)
C01F H01H 0.9300
C01G H01I 0.9600
C01G H01J 0.9600
C01G H01K 0.9600
C01H C01O 1.359(6)
C01H H01L 0.9300
C01I C01K 1.367(6)
C01I H01M 0.9300
C01J C01M 1.392(5)
C01J H01N 0.9300
C01K C01L 1.376(6)
C01K H01O 0.9300
C01L H01P 0.9300
C01M C01S 1.371(7)
C01M H01Q 0.9300
C01N H01R 0.9300
C01O C01S 1.372(7)
C01O H01S 0.9300
C01P H01T 0.9800
C01Q C01R 1.397(6)
C01Q H01U 0.9300
C01R H01V 0.9300
C01S H01W 0.9300
